data_4343355
loop_
_publ_author_name
'Kobialka, Stefanie'
'M\"uller-Tautges, Christina'
'Schmidt, Melanie T. S.'
'Schnakenburg, Gregor'
'Holl\'oczki, Oldamur'
'Kirchner, Barbara'
'Engeser, Marianne'

_publ_section_title
;
 Stretch Out or Fold Back? Conformations of Dinuclear Gold(I)
 N-Heterocyclic Carbene Macrocycles.
;
_journal_issue 13
_journal_name_full 'Inorganic chemistry'
_journal_page_first 6100
_journal_page_last 6111
_journal_paper_doi 10.1021/ic502751s
_journal_volume 54
_journal_year 2015
_chemical_formula_moiety 'C24 H36 Au2 N8, 2(F6 P)'
_chemical_formula_sum 'C24 H36 Au2 F12 N8 P2'
_chemical_formula_weight 1120.48
_chemical_name_systematic
; 
 ? 
;
_space_group_IT_number 14
_symmetry_cell_setting monoclinic
_symmetry_space_group_name_Hall '-P 2ybc'
_symmetry_space_group_name_H-M 'P 1 21/c 1'
_atom_sites_solution_hydrogens geom
_atom_sites_solution_primary direct
_atom_sites_solution_secondary difmap
_audit_creation_method SHELXL-97
_cell_angle_alpha 90.00
_cell_angle_beta 116.201(2)
_cell_angle_gamma 90.00
_cell_formula_units_Z 4
_cell_length_a 16.1337(7)
_cell_length_b 16.6581(8)
_cell_length_c 14.4451(7)
_cell_measurement_reflns_used 9978
_cell_measurement_temperature 100(2)
_cell_measurement_theta_max 29.95
_cell_measurement_theta_min 2.45
_cell_volume 3483.3(3)
_computing_cell_refinement 'Bruker SAINT'
_computing_data_collection 'Bruker APEX2'
_computing_data_reduction 'Bruker SAINT'
_computing_molecular_graphics 'Bruker SHELXTL'
_computing_publication_material 'Bruker SHELXTL'
_computing_structure_refinement 'SHELXL-97 (Sheldrick, 2008)'
_computing_structure_solution 'SHELXS-97 (Sheldrick, 2008)'
_diffrn_ambient_temperature 100(2)
_diffrn_measured_fraction_theta_full 0.992
_diffrn_measured_fraction_theta_max 0.992
_diffrn_measurement_device_type 'Bruker X8-KappaApexII'
_diffrn_measurement_method 'CCD rotation images, thin slices'
_diffrn_radiation_monochromator graphite
_diffrn_radiation_source 'fine-focus sealed tube'
_diffrn_radiation_type MoK\a
_diffrn_radiation_wavelength 0.71073
_diffrn_reflns_av_R_equivalents 0.0364
_diffrn_reflns_av_sigmaI/netI 0.0282
_diffrn_reflns_limit_h_max 21
_diffrn_reflns_limit_h_min -18
_diffrn_reflns_limit_k_max 22
_diffrn_reflns_limit_k_min -21
_diffrn_reflns_limit_l_max 18
_diffrn_reflns_limit_l_min -19
_diffrn_reflns_number 42238
_diffrn_reflns_theta_full 28.00
_diffrn_reflns_theta_max 28.00
_diffrn_reflns_theta_min 2.82
_exptl_absorpt_coefficient_mu 8.600
_exptl_absorpt_correction_T_max 0.6730
_exptl_absorpt_correction_T_min 0.2781
_exptl_absorpt_correction_type empirical
_exptl_absorpt_process_details 'Sadabs 2009/2, Bruker AXS, 2009'
_exptl_crystal_colour colourless
_exptl_crystal_density_diffrn 2.137
_exptl_crystal_density_method 'not measured'
_exptl_crystal_description plate
_exptl_crystal_F_000 2128
_exptl_crystal_size_max 0.20
_exptl_crystal_size_mid 0.10
_exptl_crystal_size_min 0.05
_refine_diff_density_max 0.685
_refine_diff_density_min -0.883
_refine_diff_density_rms 0.108
_refine_ls_extinction_method none
_refine_ls_goodness_of_fit_ref 1.030
_refine_ls_hydrogen_treatment constr
_refine_ls_matrix_type full
_refine_ls_number_parameters 437
_refine_ls_number_reflns 8326
_refine_ls_number_restraints 66
_refine_ls_restrained_S_all 1.028
_refine_ls_R_factor_all 0.0263
_refine_ls_R_factor_gt 0.0195
_refine_ls_shift/su_max 0.027
_refine_ls_shift/su_mean 0.001
_refine_ls_structure_factor_coef Fsqd
_refine_ls_weighting_details 'calc w=1/[\s^2^(Fo^2^)+(0.0117P)^2^+2.2230P] where P=(Fo^2^+2Fc^2^)/3'
_refine_ls_weighting_scheme calc
_refine_ls_wR_factor_gt 0.0398
_refine_ls_wR_factor_ref 0.0418
_reflns_number_gt 7119
_reflns_number_total 8326
_reflns_threshold_expression >2sigma(I)
_cod_data_source_file ic502751s_si_002.cif
_cod_data_source_block 14
_cod_depositor_comments 'Adding full bibliography for 4343349--4343359.cif.'
_cod_original_sg_symbol_H-M 'P 21/c'
_cod_database_code 4343355
_shelx_f_squared_multiplier 1.000

loop_
_symmetry_equiv_pos_as_xyz
'x, y, z'
'-x, y+1/2, -z+1/2'
'-x, -y, -z'
'x, -y-1/2, z-1/2'

loop_
_atom_site_label
_atom_site_type_symbol
_atom_site_fract_x
_atom_site_fract_y
_atom_site_fract_z
_atom_site_U_iso_or_equiv
_atom_site_adp_type
_atom_site_occupancy
_atom_site_symmetry_multiplicity
_atom_site_calc_flag
_atom_site_refinement_flags
C2 C 0.12540(19) 0.51519(16) 1.0249(2) 0.0149(6) Uani 1 1 d .
C4 C 0.1123(2) 0.53972(17) 1.1715(2) 0.0198(6) Uani 1 1 d .
H4A H 0.1127 0.5670 1.2279 0.024 Uiso 1 1 calc R
C5 C 0.0916(2) 0.46225(17) 1.1480(2) 0.0185(6) Uani 1 1 d .
H5A H 0.0755 0.4253 1.1856 0.022 Uiso 1 1 calc R
C6 C 0.09217(19) 0.36732(16) 1.0135(2) 0.0162(6) Uani 1 1 d .
H6A H 0.0584 0.3704 0.9389 0.019 Uiso 1 1 calc R
H6B H 0.0583 0.3323 1.0383 0.019 Uiso 1 1 calc R
C7 C 0.1617(2) 0.65514(16) 1.0940(2) 0.0209(6) Uani 1 1 d .
H7A H 0.1117 0.6908 1.0870 0.025 Uiso 1 1 calc R
H7B H 0.1740 0.6631 1.0347 0.025 Uiso 1 1 calc R
C8 C 0.2472(2) 0.6765(2) 1.1911(2) 0.0357(8) Uani 1 1 d .
H8C H 0.2659 0.7302 1.1856 0.043 Uiso 1 1 calc R
H8B H 0.2961 0.6399 1.2000 0.043 Uiso 1 1 calc R
H8A H 0.2338 0.6728 1.2495 0.043 Uiso 1 1 calc R
C10 C 0.31799(19) 0.40772(15) 1.1781(2) 0.0154(6) Uani 1 1 d .
C12 C 0.3129(2) 0.35348(17) 1.3182(2) 0.0212(6) Uani 1 1 d .
H12A H 0.3270 0.3430 1.3868 0.025 Uiso 1 1 calc R
C13 C 0.2474(2) 0.31761(17) 1.2352(2) 0.0195(6) Uani 1 1 d .
H13A H 0.2067 0.2780 1.2350 0.023 Uiso 1 1 calc R
C14 C 0.18832(19) 0.33191(16) 1.0430(2) 0.0161(6) Uani 1 1 d .
H14A H 0.1834 0.2741 1.0339 0.019 Uiso 1 1 calc R
H14B H 0.2126 0.3534 0.9975 0.019 Uiso 1 1 calc R
C15 C 0.4348(2) 0.45912(17) 1.3479(2) 0.0236(7) Uani 1 1 d .
H15A H 0.4241 0.4814 1.4038 0.028 Uiso 1 1 calc R
H15B H 0.4408 0.5034 1.3078 0.028 Uiso 1 1 calc R
C16 C 0.5234(2) 0.41097(19) 1.3924(2) 0.0272(7) Uani 1 1 d .
H16C H 0.5749 0.4464 1.4270 0.033 Uiso 1 1 calc R
H16B H 0.5303 0.3836 1.3377 0.033 Uiso 1 1 calc R
H16A H 0.5214 0.3724 1.4406 0.033 Uiso 1 1 calc R
C18 C 0.38267(19) 0.53719(17) 0.9813(2) 0.0161(6) Uani 1 1 d .
C20 C 0.4127(2) 0.6313(2) 0.8885(2) 0.0267(7) Uani 1 1 d .
H20A H 0.4238 0.6811 0.8671 0.032 Uiso 1 1 calc R
C21 C 0.4106(2) 0.5606(2) 0.8439(2) 0.0266(7) Uani 1 1 d .
H21A H 0.4196 0.5518 0.7854 0.032 Uiso 1 1 calc R
C22 C 0.3756(2) 0.41842(18) 0.8718(2) 0.0228(7) Uani 1 1 d .
H22A H 0.4053 0.3852 0.9329 0.027 Uiso 1 1 calc R
H22B H 0.4031 0.4058 0.8259 0.027 Uiso 1 1 calc R
C23 C 0.3890(2) 0.67961(17) 1.0400(2) 0.0241(7) Uani 1 1 d .
H23A H 0.4478 0.7073 1.0732 0.029 Uiso 1 1 calc R
H23B H 0.3764 0.6553 1.0936 0.029 Uiso 1 1 calc R
C24 C 0.3137(2) 0.73988(19) 0.9806(3) 0.0320(8) Uani 1 1 d .
H24C H 0.3058 0.7758 1.0282 0.038 Uiso 1 1 calc R
H24B H 0.2568 0.7120 0.9411 0.038 Uiso 1 1 calc R
H24A H 0.3307 0.7700 0.9351 0.038 Uiso 1 1 calc R
C26 C 0.17030(19) 0.51797(15) 0.7700(2) 0.0149(6) Uani 1 1 d .
C28 C 0.1596(2) 0.53946(17) 0.6114(2) 0.0220(7) Uani 1 1 d .
H28A H 0.1428 0.5625 0.5469 0.026 Uiso 1 1 calc R
C29 C 0.2129(2) 0.47387(17) 0.6496(2) 0.0213(6) Uani 1 1 d .
H29A H 0.2404 0.4433 0.6170 0.026 Uiso 1 1 calc R
C30 C 0.27300(19) 0.39876(17) 0.8182(2) 0.0185(6) Uani 1 1 d .
H30A H 0.2643 0.3487 0.7809 0.022 Uiso 1 1 calc R
H30B H 0.2507 0.3912 0.8700 0.022 Uiso 1 1 calc R
C31 C 0.0724(2) 0.63364(17) 0.6740(2) 0.0228(7) Uani 1 1 d .
H31A H 0.0847 0.6761 0.6358 0.027 Uiso 1 1 calc R
H31B H 0.0845 0.6545 0.7414 0.027 Uiso 1 1 calc R
C32 C -0.0277(2) 0.6092(2) 0.6178(2) 0.0305(8) Uani 1 1 d .
H32A H -0.0393 0.5652 0.6534 0.037 Uiso 1 1 calc R
H32B H -0.0413 0.5931 0.5488 0.037 Uiso 1 1 calc R
H32C H -0.0663 0.6538 0.6155 0.037 Uiso 1 1 calc R
Au1 Au 0.150194(7) 0.521116(6) 0.899215(7) 0.01233(3) Uani 1 1 d .
Au2 Au 0.350486(7) 0.475924(6) 1.082135(7) 0.01307(3) Uani 1 1 d .
F1 F 0.48273(12) 0.11744(10) 1.22737(12) 0.0272(4) Uani 1 1 d U
F2 F 0.51835(15) 0.17810(12) 1.10929(17) 0.0460(6) Uani 1 1 d U
F3 F 0.38586(15) 0.10847(11) 1.05850(14) 0.0431(5) Uani 1 1 d U
F4 F 0.34716(13) 0.18398(11) 1.16304(16) 0.0403(5) Uani 1 1 d U
F5 F 0.48001(14) 0.25336(11) 1.21416(14) 0.0389(5) Uani 1 1 d U
F6 F 0.38268(13) 0.24462(10) 1.04457(13) 0.0341(5) Uani 1 1 d .
F7 F -0.00011(13) 0.21241(9) 0.66485(13) 0.0270(4) Uani 1 1 d U
F8 F 0.06907(13) 0.31267(11) 0.61989(15) 0.0358(5) Uani 1 1 d U
F9 F -0.08689(14) 0.30837(11) 0.55401(14) 0.0397(5) Uani 1 1 d U
F10 F -0.07505(14) 0.30379(10) 0.71602(16) 0.0377(5) Uani 1 1 d U
F11 F 0.08029(14) 0.30831(12) 0.78075(14) 0.0422(5) Uani 1 1 d U
F12 F -0.00731(13) 0.40442(10) 0.66900(15) 0.0321(4) Uani 1 1 d U
N1 N 0.09862(15) 0.44750(13) 1.05747(17) 0.0134(5) Uani 1 1 d .
N3 N 0.13306(16) 0.57162(14) 1.09528(16) 0.0154(5) Uani 1 1 d .
N9 N 0.25192(15) 0.35058(13) 1.14968(17) 0.0150(5) Uani 1 1 d .
N11 N 0.35557(17) 0.40942(13) 1.28215(17) 0.0182(5) Uani 1 1 d .
N17 N 0.39239(16) 0.50267(16) 0.90153(17) 0.0191(5) Uani 1 1 d .
N19 N 0.39520(16) 0.61661(14) 0.97280(17) 0.0195(5) Uani 1 1 d .
N25 N 0.21858(16) 0.46100(13) 0.74691(17) 0.0155(5) Uani 1 1 d .
N27 N 0.13469(16) 0.56592(14) 0.68641(17) 0.0173(5) Uani 1 1 d .
P1 P 0.43283(5) 0.18155(4) 1.13616(6) 0.01742(16) Uani 1 1 d .
P2 P -0.00370(5) 0.30887(4) 0.66728(6) 0.01747(16) Uani 1 1 d .

loop_
_atom_site_aniso_label
_atom_site_aniso_U_11
_atom_site_aniso_U_22
_atom_site_aniso_U_33
_atom_site_aniso_U_23
_atom_site_aniso_U_13
_atom_site_aniso_U_12
C2 0.0130(14) 0.0144(14) 0.0156(14) 0.0006(11) 0.0050(11) 0.0032(11)
C4 0.0235(17) 0.0227(15) 0.0165(14) 0.0016(11) 0.0118(13) 0.0071(12)
C5 0.0177(16) 0.0245(16) 0.0145(14) 0.0032(11) 0.0083(12) 0.0057(12)
C6 0.0187(15) 0.0138(14) 0.0164(14) -0.0017(11) 0.0079(12) -0.0015(11)
C7 0.0270(17) 0.0128(14) 0.0237(16) -0.0033(12) 0.0119(14) 0.0003(12)
C8 0.039(2) 0.041(2) 0.0286(18) -0.0078(15) 0.0164(17) -0.0151(17)
C10 0.0206(16) 0.0108(13) 0.0149(14) 0.0011(10) 0.0080(12) 0.0030(11)
C12 0.0289(17) 0.0197(15) 0.0171(15) 0.0072(12) 0.0121(13) 0.0012(13)
C13 0.0250(17) 0.0149(14) 0.0209(15) 0.0079(11) 0.0122(13) 0.0021(12)
C14 0.0192(15) 0.0128(13) 0.0181(14) -0.0031(11) 0.0099(12) -0.0015(11)
C15 0.0327(19) 0.0195(15) 0.0143(14) -0.0009(11) 0.0063(13) -0.0061(13)
C16 0.0248(18) 0.0314(18) 0.0211(16) -0.0004(13) 0.0063(14) -0.0064(14)
C18 0.0102(14) 0.0242(15) 0.0125(13) 0.0018(11) 0.0038(11) -0.0019(11)
C20 0.0196(17) 0.041(2) 0.0162(15) 0.0109(14) 0.0050(13) -0.0106(14)
C21 0.0178(16) 0.047(2) 0.0184(15) 0.0078(14) 0.0112(13) -0.0016(15)
C22 0.0214(16) 0.0325(18) 0.0169(14) 0.0001(13) 0.0106(13) 0.0076(13)
C23 0.0257(17) 0.0202(15) 0.0194(15) 0.0020(12) 0.0037(13) -0.0065(13)
C24 0.031(2) 0.0310(19) 0.0350(19) 0.0086(15) 0.0160(16) 0.0026(15)
C26 0.0157(15) 0.0125(14) 0.0151(13) -0.0026(11) 0.0055(11) -0.0023(11)
C28 0.0301(18) 0.0249(16) 0.0128(14) 0.0007(12) 0.0111(13) -0.0010(13)
C29 0.0258(17) 0.0278(17) 0.0142(14) -0.0025(12) 0.0124(13) 0.0001(13)
C30 0.0220(16) 0.0181(14) 0.0157(14) -0.0011(11) 0.0086(13) 0.0021(12)
C31 0.0319(18) 0.0163(15) 0.0218(16) 0.0009(12) 0.0132(14) 0.0044(13)
C32 0.0296(19) 0.0305(18) 0.0258(17) 0.0023(14) 0.0072(15) 0.0086(15)
Au1 0.01369(6) 0.01220(5) 0.01159(5) -0.00020(4) 0.00604(4) 0.00001(4)
Au2 0.01397(6) 0.01375(6) 0.01134(5) 0.00078(4) 0.00546(4) -0.00016(4)
F1 0.0332(11) 0.0294(10) 0.0205(9) 0.0080(7) 0.0132(8) 0.0110(8)
F2 0.0534(14) 0.0492(13) 0.0612(14) 0.0110(11) 0.0489(13) 0.0091(11)
F3 0.0704(15) 0.0225(10) 0.0225(10) -0.0047(8) 0.0077(10) -0.0110(10)
F4 0.0342(12) 0.0378(12) 0.0631(14) 0.0215(10) 0.0343(11) 0.0124(9)
F5 0.0607(14) 0.0269(10) 0.0241(10) -0.0095(8) 0.0140(10) -0.0145(10)
F6 0.0529(13) 0.0241(10) 0.0227(10) 0.0079(8) 0.0145(9) 0.0038(9)
F7 0.0440(12) 0.0139(8) 0.0342(10) 0.0032(7) 0.0274(9) 0.0055(8)
F8 0.0467(13) 0.0286(10) 0.0527(13) 0.0030(9) 0.0407(11) 0.0011(9)
F9 0.0422(12) 0.0288(11) 0.0291(11) 0.0013(8) -0.0015(9) -0.0029(9)
F10 0.0501(13) 0.0218(10) 0.0654(14) -0.0028(9) 0.0476(12) 0.0010(9)
F11 0.0414(13) 0.0462(13) 0.0237(10) -0.0025(9) 0.0005(9) 0.0001(10)
F12 0.0413(12) 0.0128(9) 0.0475(12) -0.0057(8) 0.0244(10) -0.0040(8)
N1 0.0154(13) 0.0122(11) 0.0142(11) 0.0005(9) 0.0079(10) 0.0020(9)
N3 0.0174(13) 0.0163(12) 0.0121(11) 0.0005(9) 0.0061(10) 0.0033(10)
N9 0.0177(13) 0.0129(11) 0.0144(11) 0.0024(9) 0.0070(10) 0.0033(10)
N11 0.0232(14) 0.0155(12) 0.0130(12) -0.0005(9) 0.0052(10) -0.0018(10)
N17 0.0126(13) 0.0306(14) 0.0133(12) 0.0010(10) 0.0050(10) -0.0007(10)
N19 0.0176(13) 0.0224(13) 0.0151(12) 0.0027(10) 0.0042(10) -0.0050(10)
N25 0.0156(13) 0.0170(12) 0.0139(12) -0.0029(9) 0.0066(10) -0.0009(10)
N27 0.0222(13) 0.0154(12) 0.0144(12) -0.0005(9) 0.0084(10) 0.0000(10)
P1 0.0232(4) 0.0162(4) 0.0153(4) -0.0004(3) 0.0108(3) -0.0013(3)
P2 0.0223(4) 0.0134(4) 0.0192(4) -0.0011(3) 0.0114(3) 0.0007(3)

loop_
_atom_type_symbol
_atom_type_description
_atom_type_scat_dispersion_real
_atom_type_scat_dispersion_imag
_atom_type_scat_source
C C 0.0033 0.0016 'International Tables Vol C Tables 4.2.6.8 and 6.1.1.4'
H H 0.0000 0.0000 'International Tables Vol C Tables 4.2.6.8 and 6.1.1.4'
Au Au -2.0133 8.8022 'International Tables Vol C Tables 4.2.6.8 and 6.1.1.4'
F F 0.0171 0.0103 'International Tables Vol C Tables 4.2.6.8 and 6.1.1.4'
N N 0.0061 0.0033 'International Tables Vol C Tables 4.2.6.8 and 6.1.1.4'
P P 0.1023 0.0942 'International Tables Vol C Tables 4.2.6.8 and 6.1.1.4'

loop_
_geom_angle_atom_site_label_1
_geom_angle_atom_site_label_2
_geom_angle_atom_site_label_3
_geom_angle
N3 C2 N1 104.7(2)
N3 C2 Au1 130.7(2)
N1 C2 Au1 124.57(19)
C5 C4 N3 106.8(2)
C5 C4 H4A 126.6
N3 C4 H4A 126.6
C4 C5 N1 107.1(2)
C4 C5 H5A 126.4
N1 C5 H5A 126.4
N1 C6 C14 111.2(2)
N1 C6 H6A 109.4
C14 C6 H6A 109.4
N1 C6 H6B 109.4
C14 C6 H6B 109.4
H6A C6 H6B 108.0
N3 C7 C8 112.0(2)
N3 C7 H7A 109.2
C8 C7 H7A 109.2
N3 C7 H7B 109.2
C8 C7 H7B 109.2
H7A C7 H7B 107.9
C7 C8 H8C 109.5
C7 C8 H8B 109.5
H8C C8 H8B 109.5
C7 C8 H8A 109.5
H8C C8 H8A 109.5
H8B C8 H8A 109.5
N11 C10 N9 105.0(2)
N11 C10 Au2 128.6(2)
N9 C10 Au2 126.38(19)
C13 C12 N11 106.8(2)
C13 C12 H12A 126.6
N11 C12 H12A 126.6
C12 C13 N9 107.0(2)
C12 C13 H13A 126.5
N9 C13 H13A 126.5
N9 C14 C6 111.4(2)
N9 C14 H14A 109.3
C6 C14 H14A 109.3
N9 C14 H14B 109.3
C6 C14 H14B 109.3
H14A C14 H14B 108.0
N11 C15 C16 111.5(2)
N11 C15 H15A 109.3
C16 C15 H15A 109.3
N11 C15 H15B 109.3
C16 C15 H15B 109.3
H15A C15 H15B 108.0
C15 C16 H16C 109.5
C15 C16 H16B 109.5
H16C C16 H16B 109.5
C15 C16 H16A 109.5
H16C C16 H16A 109.5
H16B C16 H16A 109.5
N19 C18 N17 105.0(2)
N19 C18 Au2 130.9(2)
N17 C18 Au2 124.0(2)
C21 C20 N19 107.2(3)
C21 C20 H20A 126.4
N19 C20 H20A 126.4
C20 C21 N17 106.9(3)
C20 C21 H21A 126.5
N17 C21 H21A 126.5
N17 C22 C30 112.1(2)
N17 C22 H22A 109.2
C30 C22 H22A 109.2
N17 C22 H22B 109.2
C30 C22 H22B 109.2
H22A C22 H22B 107.9
N19 C23 C24 111.8(2)
N19 C23 H23A 109.2
C24 C23 H23A 109.2
N19 C23 H23B 109.2
C24 C23 H23B 109.2
H23A C23 H23B 107.9
C23 C24 H24C 109.5
C23 C24 H24B 109.5
H24C C24 H24B 109.5
C23 C24 H24A 109.5
H24C C24 H24A 109.5
H24B C24 H24A 109.5
N27 C26 N25 105.0(2)
N27 C26 Au1 129.1(2)
N25 C26 Au1 125.77(19)
C29 C28 N27 106.9(2)
C29 C28 H28A 126.6
N27 C28 H28A 126.6
C28 C29 N25 106.6(2)
C28 C29 H29A 126.7
N25 C29 H29A 126.7
N25 C30 C22 112.9(2)
N25 C30 H30A 109.0
C22 C30 H30A 109.0
N25 C30 H30B 109.0
C22 C30 H30B 109.0
H30A C30 H30B 107.8
N27 C31 C32 111.8(2)
N27 C31 H31A 109.3
C32 C31 H31A 109.3
N27 C31 H31B 109.3
C32 C31 H31B 109.3
H31A C31 H31B 107.9
C31 C32 H32A 109.5
C31 C32 H32B 109.5
H32A C32 H32B 109.5
C31 C32 H32C 109.5
H32A C32 H32C 109.5
H32B C32 H32C 109.5
C2 Au1 C26 175.29(11)
C2 Au1 Au2 77.17(8)
C26 Au1 Au2 103.74(8)
C18 Au2 C10 176.22(11)
C18 Au2 Au1 77.05(8)
C10 Au2 Au1 102.82(8)
C2 N1 C5 110.5(2)
C2 N1 C6 125.3(2)
C5 N1 C6 123.6(2)
C2 N3 C4 110.9(2)
C2 N3 C7 125.1(2)
C4 N3 C7 124.0(2)
C10 N9 C13 110.7(2)
C10 N9 C14 124.3(2)
C13 N9 C14 124.7(2)
C10 N11 C12 110.5(2)
C10 N11 C15 124.6(2)
C12 N11 C15 124.8(2)
C18 N17 C21 110.4(3)
C18 N17 C22 125.6(2)
C21 N17 C22 123.6(2)
C18 N19 C20 110.4(2)
C18 N19 C23 125.8(2)
C20 N19 C23 123.8(2)
C26 N25 C29 110.6(2)
C26 N25 C30 123.8(2)
C29 N25 C30 125.4(2)
C26 N27 C28 110.9(2)
C26 N27 C31 124.3(2)
C28 N27 C31 124.7(2)
F5 P1 F2 90.27(12)
F5 P1 F4 90.21(11)
F2 P1 F4 179.38(11)
F5 P1 F6 90.06(10)
F2 P1 F6 89.91(11)
F4 P1 F6 90.49(10)
F5 P1 F3 179.38(12)
F2 P1 F3 89.69(12)
F4 P1 F3 89.82(12)
F6 P1 F3 90.56(10)
F5 P1 F1 90.53(10)
F2 P1 F1 90.08(10)
F4 P1 F1 89.51(10)
F6 P1 F1 179.41(11)
F3 P1 F1 88.85(10)
F12 P2 F9 90.07(10)
F12 P2 F10 90.44(9)
F9 P2 F10 90.47(12)
F12 P2 F8 90.34(10)
F9 P2 F8 90.31(11)
F10 P2 F8 178.90(12)
F12 P2 F11 90.58(11)
F9 P2 F11 179.27(12)
F10 P2 F11 89.85(11)
F8 P2 F11 89.37(11)
F12 P2 F7 179.65(10)
F9 P2 F7 89.68(10)
F10 P2 F7 89.81(9)
F8 P2 F7 89.42(9)
F11 P2 F7 89.66(10)

loop_
_geom_bond_atom_site_label_1
_geom_bond_atom_site_label_2
_geom_bond_distance
C2 N3 1.350(3)
C2 N1 1.363(3)
C2 Au1 2.027(3)
C4 C5 1.339(4)
C4 N3 1.390(3)
C4 H4A 0.9300
C5 N1 1.384(3)
C5 H5A 0.9300
C6 N1 1.463(3)
C6 C14 1.534(4)
C6 H6A 0.9700
C6 H6B 0.9700
C7 N3 1.469(3)
C7 C8 1.512(4)
C7 H7A 0.9700
C7 H7B 0.9700
C8 H8C 0.9600
C8 H8B 0.9600
C8 H8A 0.9600
C10 N11 1.350(3)
C10 N9 1.351(3)
C10 Au2 2.032(3)
C12 C13 1.339(4)
C12 N11 1.390(3)
C12 H12A 0.9300
C13 N9 1.382(3)
C13 H13A 0.9300
C14 N9 1.459(3)
C14 H14A 0.9700
C14 H14B 0.9700
C15 N11 1.466(4)
C15 C16 1.514(4)
C15 H15A 0.9700
C15 H15B 0.9700
C16 H16C 0.9600
C16 H16B 0.9600
C16 H16A 0.9600
C18 N19 1.352(3)
C18 N17 1.357(3)
C18 Au2 2.025(3)
C20 C21 1.336(5)
C20 N19 1.388(3)
C20 H20A 0.9300
C21 N17 1.387(4)
C21 H21A 0.9300
C22 N17 1.458(4)
C22 C30 1.522(4)
C22 H22A 0.9700
C22 H22B 0.9700
C23 N19 1.463(4)
C23 C24 1.517(4)
C23 H23A 0.9700
C23 H23B 0.9700
C24 H24C 0.9600
C24 H24B 0.9600
C24 H24A 0.9600
C26 N27 1.346(3)
C26 N25 1.359(3)
C26 Au1 2.032(3)
C28 C29 1.349(4)
C28 N27 1.383(3)
C28 H28A 0.9300
C29 N25 1.384(3)
C29 H29A 0.9300
C30 N25 1.452(3)
C30 H30A 0.9700
C30 H30B 0.9700
C31 N27 1.468(3)
C31 C32 1.508(4)
C31 H31A 0.9700
C31 H31B 0.9700
C32 H32A 0.9600
C32 H32B 0.9600
C32 H32C 0.9600
Au1 Au2 3.2328(2)
F1 P1 1.6087(17)
F2 P1 1.5907(19)
F3 P1 1.6013(19)
F4 P1 1.5927(18)
F5 P1 1.5882(19)
F6 P1 1.6011(18)
F7 P2 1.6089(17)
F8 P2 1.6003(18)
F9 P2 1.5936(19)
F10 P2 1.5948(18)
F11 P2 1.6005(19)
F12 P2 1.5933(17)

loop_
_geom_torsion_atom_site_label_1
_geom_torsion_atom_site_label_2
_geom_torsion_atom_site_label_3
_geom_torsion_atom_site_label_4
_geom_torsion
N3 C4 C5 N1 -0.7(3)
N11 C12 C13 N9 1.2(3)
N1 C6 C14 N9 39.8(3)
N19 C20 C21 N17 -0.4(3)
N27 C28 C29 N25 0.7(3)
N17 C22 C30 N25 40.5(3)
N3 C2 Au1 C26 -171.0(12)
N1 C2 Au1 C26 11.2(14)
N3 C2 Au1 Au2 87.3(3)
N1 C2 Au1 Au2 -90.4(2)
N27 C26 Au1 C2 117.0(13)
N25 C26 Au1 C2 -57.4(14)
N27 C26 Au1 Au2 -142.5(2)
N25 C26 Au1 Au2 43.1(2)
N19 C18 Au2 C10 177.0(15)
N17 C18 Au2 C10 0.1(18)
N19 C18 Au2 Au1 88.5(3)
N17 C18 Au2 Au1 -88.5(2)
N11 C10 Au2 C18 134.8(16)
N9 C10 Au2 C18 -46.0(18)
N11 C10 Au2 Au1 -137.5(2)
N9 C10 Au2 Au1 41.7(2)
C2 Au1 Au2 C18 -151.35(12)
C26 Au1 Au2 C18 33.40(11)
C2 Au1 Au2 C10 32.53(11)
C26 Au1 Au2 C10 -142.73(11)
N3 C2 N1 C5 -1.0(3)
Au1 C2 N1 C5 177.20(19)
N3 C2 N1 C6 -172.0(2)
Au1 C2 N1 C6 6.2(4)
C4 C5 N1 C2 1.1(3)
C4 C5 N1 C6 172.3(2)
C14 C6 N1 C2 72.4(3)
C14 C6 N1 C5 -97.5(3)
N1 C2 N3 C4 0.6(3)
Au1 C2 N3 C4 -177.5(2)
N1 C2 N3 C7 179.1(2)
Au1 C2 N3 C7 1.0(4)
C5 C4 N3 C2 0.1(3)
C5 C4 N3 C7 -178.4(3)
C8 C7 N3 C2 -120.9(3)
C8 C7 N3 C4 57.4(4)
N11 C10 N9 C13 0.8(3)
Au2 C10 N9 C13 -178.59(19)
N11 C10 N9 C14 175.3(2)
Au2 C10 N9 C14 -4.0(4)
C12 C13 N9 C10 -1.3(3)
C12 C13 N9 C14 -175.8(2)
C6 C14 N9 C10 -103.0(3)
C6 C14 N9 C13 70.8(3)
N9 C10 N11 C12 0.0(3)
Au2 C10 N11 C12 179.3(2)
N9 C10 N11 C15 175.8(2)
Au2 C10 N11 C15 -4.8(4)
C13 C12 N11 C10 -0.7(3)
C13 C12 N11 C15 -176.6(3)
C16 C15 N11 C10 -99.7(3)
C16 C15 N11 C12 75.6(3)
N19 C18 N17 C21 -0.2(3)
Au2 C18 N17 C21 177.4(2)
N19 C18 N17 C22 -173.4(2)
Au2 C18 N17 C22 4.2(4)
C20 C21 N17 C18 0.4(3)
C20 C21 N17 C22 173.7(3)
C30 C22 N17 C18 74.4(3)
C30 C22 N17 C21 -98.0(3)
N17 C18 N19 C20 -0.1(3)
Au2 C18 N19 C20 -177.5(2)
N17 C18 N19 C23 178.3(3)
Au2 C18 N19 C23 0.9(4)
C21 C20 N19 C18 0.3(3)
C21 C20 N19 C23 -178.1(3)
C24 C23 N19 C18 -119.2(3)
C24 C23 N19 C20 59.0(4)
N27 C26 N25 C29 0.1(3)
Au1 C26 N25 C29 175.6(2)
N27 C26 N25 C30 176.5(2)
Au1 C26 N25 C30 -8.0(4)
C28 C29 N25 C26 -0.5(3)
C28 C29 N25 C30 -176.8(3)
C22 C30 N25 C26 -99.1(3)
C22 C30 N25 C29 76.7(3)
N25 C26 N27 C28 0.4(3)
Au1 C26 N27 C28 -174.9(2)
N25 C26 N27 C31 176.3(2)
Au1 C26 N27 C31 1.0(4)
C29 C28 N27 C26 -0.7(3)
C29 C28 N27 C31 -176.6(3)
C32 C31 N27 C26 -93.3(3)
C32 C31 N27 C28 82.0(3)
